data_4509439
loop_
_publ_author_name
'Su, Zhi'
'Xu, Jing'
'Fan, Jian'
'Liu, De-Jun'
'Chu, Qian'
'Chen, Man-Sheng'
'Chen, Shui-Sheng'
'Liu, Guang-Xiang'
'Wang, Xiao-Feng'
'Sun, Wei-Yin'

_publ_section_title
;
 Synthesis, Crystal Structure, and Photoluminescence of Coordination
 Polymers with Mixed Ligands and Diverse Topologies
;
_journal_issue 6
_journal_name_full 'Crystal Growth &amp; Design'
_journal_page_first 2801
_journal_paper_doi 10.1021/cg900059m
_journal_volume 9
_journal_year 2009
_chemical_formula_moiety 'C23 H16 N6 O4 Zn, (H2O)'
_chemical_formula_sum 'C23 H18 N6 O5 Zn'
_chemical_formula_weight 523.79
_chemical_name_systematic
; 
 ? 
;
_space_group_IT_number 14
_symmetry_cell_setting monoclinic
_symmetry_space_group_name_Hall '-P 2ybc'
_symmetry_space_group_name_H-M 'P 1 21/c 1'
_atom_sites_solution_hydrogens geom
_atom_sites_solution_primary direct
_atom_sites_solution_secondary difmap
_audit_creation_method SHELXL-97
_cell_angle_alpha 90.00
_cell_angle_beta 90.000(2)
_cell_angle_gamma 90.00
_cell_formula_units_Z 4
_cell_length_a 9.6268(15)
_cell_length_b 12.892(2)
_cell_length_c 17.778(3)
_cell_measurement_reflns_used 3790
_cell_measurement_temperature 293(2)
_cell_measurement_theta_max 27.18
_cell_measurement_theta_min 2.64
_cell_volume 2206.4(6)
_computing_cell_refinement 'Bruker SMART'
_computing_data_collection 'Bruker SMART'
_computing_data_reduction 'Bruker SAINT'
_computing_molecular_graphics 'Bruker SHELXTL'
_computing_publication_material 'Bruker SHELXTL'
_computing_structure_refinement 'SHELXL-97 (Sheldrick, 1997)'
_computing_structure_solution 'SHELXS-97 (Sheldrick, 1990)'
_diffrn_ambient_temperature 293(2)
_diffrn_measured_fraction_theta_full 0.999
_diffrn_measured_fraction_theta_max 0.999
_diffrn_radiation_monochromator graphite
_diffrn_radiation_source 'fine-focus sealed tube'
_diffrn_radiation_type MoK\a
_diffrn_radiation_wavelength 0.71073
_diffrn_reflns_av_R_equivalents 0.0494
_diffrn_reflns_av_sigmaI/netI 0.0517
_diffrn_reflns_limit_h_max 11
_diffrn_reflns_limit_h_min -11
_diffrn_reflns_limit_k_max 11
_diffrn_reflns_limit_k_min -15
_diffrn_reflns_limit_l_max 21
_diffrn_reflns_limit_l_min -21
_diffrn_reflns_number 11632
_diffrn_reflns_theta_full 25.99
_diffrn_reflns_theta_max 25.99
_diffrn_reflns_theta_min 1.95
_exptl_absorpt_coefficient_mu 1.163
_exptl_absorpt_correction_T_max 0.8926
_exptl_absorpt_correction_T_min 0.8007
_exptl_absorpt_correction_type multi-scan
_exptl_absorpt_process_details sadabs,bruker(2000)
_exptl_crystal_colour colorless
_exptl_crystal_density_diffrn 1.571
_exptl_crystal_density_method 'not measured'
_exptl_crystal_description platelet
_exptl_crystal_F_000 1064
_exptl_crystal_size_max 0.20
_exptl_crystal_size_mid 0.12
_exptl_crystal_size_min 0.10
_refine_diff_density_max 0.433
_refine_diff_density_min -0.406
_refine_diff_density_rms 0.071
_refine_ls_extinction_method none
_refine_ls_goodness_of_fit_ref 1.018
_refine_ls_hydrogen_treatment constr
_refine_ls_matrix_type full
_refine_ls_number_parameters 316
_refine_ls_number_reflns 4324
_refine_ls_number_restraints 0
_refine_ls_restrained_S_all 1.018
_refine_ls_R_factor_all 0.0510
_refine_ls_R_factor_gt 0.0411
_refine_ls_shift/su_max 0.002
_refine_ls_shift/su_mean 0.000
_refine_ls_structure_factor_coef Fsqd
_refine_ls_weighting_details 'calc w=1/[\s^2^(Fo^2^)+(0.0485P)^2^+0.0000P] where P=(Fo^2^+2Fc^2^)/3'
_refine_ls_weighting_scheme calc
_refine_ls_wR_factor_gt 0.0938
_refine_ls_wR_factor_ref 0.0981
_reflns_number_gt 3607
_reflns_number_total 4324
_reflns_threshold_expression >2sigma(I)
_cod_data_source_file cg900059msup1.cif
_cod_data_source_block 1
_cod_original_sg_symbol_H-M 'P 21/c'
_cod_database_code 4509439

loop_
_symmetry_equiv_pos_as_xyz
'x, y, z'
'-x, y+1/2, -z+1/2'
'-x, -y, -z'
'x, -y-1/2, z-1/2'

loop_
_atom_site_label
_atom_site_type_symbol
_atom_site_fract_x
_atom_site_fract_y
_atom_site_fract_z
_atom_site_U_iso_or_equiv
_atom_site_adp_type
_atom_site_occupancy
_atom_site_symmetry_multiplicity
_atom_site_calc_flag
_atom_site_refinement_flags
Zn1 Zn -0.05293(3) 1.11364(2) 0.200454(16) 0.02540(11) Uani 1 1 d .
C1 C 0.0869(3) 0.8618(2) 0.43652(14) 0.0280(6) Uani 1 1 d .
C2 C 0.0078(3) 0.7859(2) 0.47092(14) 0.0305(6) Uani 1 1 d .
H2 H -0.0875 0.7823 0.4630 0.037 Uiso 1 1 calc R
C3 C 0.0737(3) 0.7153(2) 0.51741(15) 0.0296(6) Uani 1 1 d .
C4 C 0.2154(3) 0.7210(2) 0.52920(15) 0.0329(6) Uani 1 1 d .
H4 H 0.2595 0.6722 0.5594 0.040 Uiso 1 1 calc R
C5 C 0.2913(3) 0.7994(2) 0.49599(15) 0.0310(6) Uani 1 1 d .
C6 C 0.2274(3) 0.8705(2) 0.44825(15) 0.0305(6) Uani 1 1 d .
H6 H 0.2786 0.9226 0.4249 0.037 Uiso 1 1 calc R
C7 C -0.1102(3) 0.9818(2) 0.41084(15) 0.0351(7) Uani 1 1 d .
H7 H -0.1639 0.9675 0.4531 0.042 Uiso 1 1 calc R
C8 C -0.1392(3) 1.0493(2) 0.35578(15) 0.0351(7) Uani 1 1 d .
H8 H -0.2178 1.0911 0.3539 0.042 Uiso 1 1 calc R
C9 C 0.0557(3) 0.9799(2) 0.32641(15) 0.0334(6) Uani 1 1 d .
H9 H 0.1375 0.9632 0.3013 0.040 Uiso 1 1 calc R
C10 C 0.4931(4) 0.7864(3) 0.5825(2) 0.0640(11) Uani 1 1 d .
H10 H 0.4501 0.7550 0.6234 0.077 Uiso 1 1 calc R
C11 C 0.6261(4) 0.8162(3) 0.5775(2) 0.0672(12) Uani 1 1 d .
H11 H 0.6914 0.8074 0.6155 0.081 Uiso 1 1 calc R
C12 C 0.5361(4) 0.8558(3) 0.4740(2) 0.0592(10) Uani 1 1 d .
H12 H 0.5244 0.8802 0.4252 0.071 Uiso 1 1 calc R
C13 C -0.1329(3) 0.5969(2) 0.52699(18) 0.0415(8) Uani 1 1 d .
H13 H -0.1847 0.6212 0.4865 0.050 Uiso 1 1 calc R
C14 C -0.1666(3) 0.5182(2) 0.57306(17) 0.0395(7) Uani 1 1 d .
H14 H -0.2477 0.4792 0.5701 0.047 Uiso 1 1 calc R
C15 C 0.0301(3) 0.5752(2) 0.61083(15) 0.0341(7) Uani 1 1 d .
H15 H 0.1116 0.5839 0.6382 0.041 Uiso 1 1 calc R
C16 C 0.3353(3) 1.2466(2) 0.20786(14) 0.0290(6) Uani 1 1 d .
C17 C 0.3039(3) 1.3464(2) 0.23086(17) 0.0394(7) Uani 1 1 d .
H17 H 0.2117 1.3677 0.2338 0.047 Uiso 1 1 calc R
C18 C 0.4098(3) 1.4146(2) 0.24947(19) 0.0466(8) Uani 1 1 d .
H18 H 0.3887 1.4823 0.2634 0.056 Uiso 1 1 calc R
C19 C 0.5472(3) 1.3821(2) 0.24732(17) 0.0373(7) Uani 1 1 d .
H19 H 0.6178 1.4274 0.2613 0.045 Uiso 1 1 calc R
C20 C 0.5794(3) 1.28175(19) 0.22430(14) 0.0270(6) Uani 1 1 d .
C21 C 0.4727(3) 1.2150(2) 0.20424(14) 0.0276(6) Uani 1 1 d .
H21 H 0.4936 1.1481 0.1882 0.033 Uiso 1 1 calc R
C22 C 0.2198(3) 1.1719(2) 0.19077(15) 0.0323(6) Uani 1 1 d .
C23 C 0.7272(3) 1.2446(2) 0.22746(15) 0.0285(6) Uani 1 1 d .
N1 N -0.0362(2) 1.04773(17) 0.30251(12) 0.0301(5) Uani 1 1 d .
N2 N 0.0152(2) 0.93785(17) 0.39225(12) 0.0284(5) Uani 1 1 d .
N3 N -0.0633(2) 0.50412(17) 0.62510(12) 0.0302(5) Uani 1 1 d .
N4 N -0.0064(2) 0.63452(17) 0.55139(12) 0.0303(5) Uani 1 1 d .
N5 N 0.6534(3) 0.8604(3) 0.51049(18) 0.0687(9) Uani 1 1 d .
N6 N 0.4333(2) 0.81171(18) 0.51481(13) 0.0361(6) Uani 1 1 d .
O1 O 0.09865(18) 1.21066(14) 0.18760(11) 0.0386(5) Uani 1 1 d .
O2 O 0.2451(2) 1.07853(17) 0.18301(15) 0.0607(7) Uani 1 1 d .
O3 O 0.75575(18) 1.16266(14) 0.18980(11) 0.0337(5) Uani 1 1 d .
O4 O 0.8122(2) 1.29123(16) 0.26650(13) 0.0505(6) Uani 1 1 d .
O5 O 0.4186(5) 0.9877(3) 0.0700(2) 0.1541(16) Uani 1 1 d .

loop_
_atom_site_aniso_label
_atom_site_aniso_U_11
_atom_site_aniso_U_22
_atom_site_aniso_U_33
_atom_site_aniso_U_23
_atom_site_aniso_U_13
_atom_site_aniso_U_12
Zn1 0.01957(18) 0.02720(19) 0.02945(18) 0.00054(13) -0.00084(12) 0.00173(12)
C1 0.0333(16) 0.0259(14) 0.0249(13) 0.0033(11) 0.0002(11) 0.0028(11)
C2 0.0284(15) 0.0327(16) 0.0304(14) 0.0012(12) -0.0017(12) -0.0006(12)
C3 0.0316(16) 0.0276(15) 0.0295(14) 0.0026(11) 0.0011(12) -0.0035(12)
C4 0.0323(16) 0.0316(16) 0.0348(15) 0.0076(12) -0.0032(12) 0.0021(12)
C5 0.0280(15) 0.0351(16) 0.0299(14) 0.0007(12) 0.0019(12) 0.0021(12)
C6 0.0330(16) 0.0285(15) 0.0300(14) 0.0022(11) 0.0050(12) -0.0024(12)
C7 0.0314(16) 0.0403(17) 0.0335(15) 0.0014(13) 0.0076(12) 0.0042(13)
C8 0.0321(16) 0.0371(17) 0.0361(16) 0.0009(13) 0.0016(13) 0.0076(13)
C9 0.0318(16) 0.0364(16) 0.0320(15) 0.0039(12) 0.0053(12) 0.0039(12)
C10 0.044(2) 0.095(3) 0.053(2) 0.036(2) -0.0105(17) -0.014(2)
C11 0.037(2) 0.104(3) 0.060(2) 0.029(2) -0.0156(18) -0.013(2)
C12 0.041(2) 0.089(3) 0.048(2) 0.0247(19) 0.0003(16) -0.0128(19)
C13 0.0328(17) 0.0427(18) 0.0491(19) 0.0112(14) -0.0154(14) -0.0052(13)
C14 0.0311(16) 0.0389(17) 0.0485(18) 0.0084(14) -0.0104(14) -0.0119(13)
C15 0.0322(16) 0.0378(16) 0.0324(15) 0.0069(12) -0.0075(12) -0.0080(13)
C16 0.0238(14) 0.0318(15) 0.0313(14) 0.0029(12) -0.0031(11) 0.0003(11)
C17 0.0226(15) 0.0370(17) 0.059(2) 0.0006(14) 0.0026(14) 0.0069(13)
C18 0.0353(18) 0.0307(17) 0.074(2) -0.0140(16) -0.0025(16) 0.0064(13)
C19 0.0286(16) 0.0311(16) 0.0520(19) -0.0062(13) -0.0034(13) -0.0020(12)
C20 0.0245(14) 0.0260(14) 0.0304(14) 0.0006(11) -0.0023(11) 0.0018(11)
C21 0.0235(14) 0.0221(14) 0.0371(15) -0.0011(11) -0.0032(11) 0.0031(10)
C22 0.0232(15) 0.0361(17) 0.0377(16) 0.0077(12) -0.0019(12) -0.0012(12)
C23 0.0241(15) 0.0273(14) 0.0342(15) 0.0047(12) -0.0019(12) -0.0010(11)
N1 0.0292(13) 0.0308(13) 0.0303(12) 0.0039(10) -0.0003(10) 0.0043(10)
N2 0.0299(13) 0.0281(12) 0.0271(12) 0.0041(9) 0.0010(10) -0.0001(10)
N3 0.0294(13) 0.0288(12) 0.0323(12) 0.0045(10) -0.0027(10) -0.0043(10)
N4 0.0281(13) 0.0288(13) 0.0339(13) 0.0072(10) -0.0020(10) -0.0046(10)
N5 0.0313(16) 0.108(3) 0.067(2) 0.0304(19) -0.0061(15) -0.0171(17)
N6 0.0283(13) 0.0441(15) 0.0360(13) 0.0096(11) 0.0001(10) -0.0035(11)
O1 0.0171(10) 0.0392(12) 0.0596(13) 0.0110(10) -0.0023(9) -0.0020(8)
O2 0.0302(13) 0.0357(13) 0.116(2) -0.0110(13) -0.0158(13) -0.0023(10)
O3 0.0201(10) 0.0343(11) 0.0468(12) -0.0056(9) -0.0044(8) 0.0059(8)
O4 0.0291(12) 0.0483(13) 0.0742(15) -0.0170(12) -0.0185(11) 0.0027(10)
O5 0.159(4) 0.174(4) 0.129(3) -0.023(3) 0.003(3) -0.017(3)

loop_
_atom_type_symbol
_atom_type_description
_atom_type_scat_dispersion_real
_atom_type_scat_dispersion_imag
_atom_type_scat_source
C C 0.0033 0.0016 'International Tables Vol C Tables 4.2.6.8 and 6.1.1.4'
H H 0.0000 0.0000 'International Tables Vol C Tables 4.2.6.8 and 6.1.1.4'
N N 0.0061 0.0033 'International Tables Vol C Tables 4.2.6.8 and 6.1.1.4'
O O 0.0106 0.0060 'International Tables Vol C Tables 4.2.6.8 and 6.1.1.4'
Zn Zn 0.2839 1.4301 'International Tables Vol C Tables 4.2.6.8 and 6.1.1.4'

loop_
_geom_angle_atom_site_label_1
_geom_angle_atom_site_label_2
_geom_angle_atom_site_label_3
_geom_angle
_geom_angle_site_symmetry_1
_geom_angle_site_symmetry_3
O1 Zn1 O3 119.31(8) . 1_455
O1 Zn1 N1 108.62(8) . .
O3 Zn1 N1 107.43(9) 1_455 .
O1 Zn1 N3 116.30(9) . 4_575
O3 Zn1 N3 97.56(8) 1_455 4_575
N1 Zn1 N3 106.49(9) . 4_575
C6 C1 C2 122.2(2) . .
C6 C1 N2 120.1(2) . .
C2 C1 N2 117.5(2) . .
C1 C2 C3 118.6(3) . .
C1 C2 H2 120.7 . .
C3 C2 H2 120.7 . .
C4 C3 C2 120.5(2) . .
C4 C3 N4 120.5(2) . .
C2 C3 N4 119.0(2) . .
C5 C4 C3 119.8(2) . .
C5 C4 H4 120.1 . .
C3 C4 H4 120.1 . .
C4 C5 C6 120.6(3) . .
C4 C5 N6 119.5(2) . .
C6 C5 N6 119.8(2) . .
C1 C6 C5 118.3(2) . .
C1 C6 H6 120.9 . .
C5 C6 H6 120.9 . .
C8 C7 N2 106.0(3) . .
C8 C7 H7 127.0 . .
N2 C7 H7 127.0 . .
C7 C8 N1 110.1(2) . .
C7 C8 H8 124.9 . .
N1 C8 H8 124.9 . .
N1 C9 N2 110.7(2) . .
N1 C9 H9 124.6 . .
N2 C9 H9 124.6 . .
C11 C10 N6 105.9(3) . .
C11 C10 H10 127.0 . .
N6 C10 H10 127.0 . .
C10 C11 N5 111.5(3) . .
C10 C11 H11 124.2 . .
N5 C11 H11 124.2 . .
N5 C12 N6 112.8(3) . .
N5 C12 H12 123.6 . .
N6 C12 H12 123.6 . .
C14 C13 N4 106.7(2) . .
C14 C13 H13 126.7 . .
N4 C13 H13 126.7 . .
C13 C14 N3 109.7(3) . .
C13 C14 H14 125.2 . .
N3 C14 H14 125.2 . .
N3 C15 N4 111.6(2) . .
N3 C15 H15 124.2 . .
N4 C15 H15 124.2 . .
C17 C16 C21 119.8(2) . .
C17 C16 C22 119.6(2) . .
C21 C16 C22 120.6(2) . .
C16 C17 C18 120.0(3) . .
C16 C17 H17 120.0 . .
C18 C17 H17 120.0 . .
C17 C18 C19 120.2(3) . .
C17 C18 H18 119.9 . .
C19 C18 H18 119.9 . .
C18 C19 C20 120.0(3) . .
C18 C19 H19 120.0 . .
C20 C19 H19 120.0 . .
C21 C20 C19 119.2(2) . .
C21 C20 C23 120.9(2) . .
C19 C20 C23 119.7(2) . .
C16 C21 C20 120.8(2) . .
C16 C21 H21 119.6 . .
C20 C21 H21 119.6 . .
O2 C22 O1 124.0(3) . .
O2 C22 C16 120.1(2) . .
O1 C22 C16 115.9(2) . .
O4 C23 O3 123.7(3) . .
O4 C23 C20 119.7(2) . .
O3 C23 C20 116.5(2) . .
C9 N1 C8 105.9(2) . .
C9 N1 Zn1 128.84(19) . .
C8 N1 Zn1 123.99(18) . .
C9 N2 C7 107.3(2) . .
C9 N2 C1 127.8(2) . .
C7 N2 C1 124.9(2) . .
C15 N3 C14 106.0(2) . .
C15 N3 Zn1 128.21(18) . 4_576
C14 N3 Zn1 125.54(19) . 4_576
C15 N4 C13 106.1(2) . .
C15 N4 C3 127.0(2) . .
C13 N4 C3 126.8(2) . .
C12 N5 C11 104.5(3) . .
C12 N6 C10 105.2(3) . .
C12 N6 C5 128.8(2) . .
C10 N6 C5 125.8(2) . .
C22 O1 Zn1 115.66(18) . .
C23 O3 Zn1 114.72(16) . 1_655

loop_
_geom_bond_atom_site_label_1
_geom_bond_atom_site_label_2
_geom_bond_distance
_geom_bond_site_symmetry_2
Zn1 O1 1.9355(18) .
Zn1 O3 1.9565(18) 1_455
Zn1 N1 2.010(2) .
Zn1 N3 2.027(2) 4_575
C1 C6 1.373(4) .
C1 C2 1.383(4) .
C1 N2 1.434(3) .
C2 C3 1.383(3) .
C2 H2 0.9300 .
C3 C4 1.383(4) .
C3 N4 1.429(3) .
C4 C5 1.380(4) .
C4 H4 0.9300 .
C5 C6 1.392(4) .
C5 N6 1.416(3) .
C6 H6 0.9300 .
C7 C8 1.339(4) .
C7 N2 1.374(3) .
C7 H7 0.9300 .
C8 N1 1.372(3) .
C8 H8 0.9300 .
C9 N1 1.314(3) .
C9 N2 1.348(3) .
C9 H9 0.9300 .
C10 C11 1.340(5) .
C10 N6 1.373(4) .
C10 H10 0.9300 .
C11 N5 1.346(4) .
C11 H11 0.9300 .
C12 N5 1.304(4) .
C12 N6 1.352(4) .
C12 H12 0.9300 .
C13 C14 1.344(4) .
C13 N4 1.380(3) .
C13 H13 0.9300 .
C14 N3 1.370(3) .
C14 H14 0.9300 .
C15 N3 1.309(3) .
C15 N4 1.351(3) .
C15 H15 0.9300 .
C16 C17 1.383(4) .
C16 C21 1.386(3) .
C16 C22 1.502(4) .
C17 C18 1.387(4) .
C17 H17 0.9300 .
C18 C19 1.388(4) .
C18 H18 0.9300 .
C19 C20 1.392(4) .
C19 H19 0.9300 .
C20 C21 1.387(3) .
C20 C23 1.502(4) .
C21 H21 0.9300 .
C22 O2 1.236(3) .
C22 O1 1.270(3) .
C23 O4 1.230(3) .
C23 O3 1.281(3) .
N3 Zn1 2.027(2) 4_576
O3 Zn1 1.9565(17) 1_655

loop_
_geom_torsion_atom_site_label_1
_geom_torsion_atom_site_label_2
_geom_torsion_atom_site_label_3
_geom_torsion_atom_site_label_4
_geom_torsion
_geom_torsion_site_symmetry_1
_geom_torsion_site_symmetry_4
C6 C1 C2 C3 -1.4(4) . .
N2 C1 C2 C3 -176.3(2) . .
C1 C2 C3 C4 0.2(4) . .
C1 C2 C3 N4 -178.1(2) . .
C2 C3 C4 C5 1.8(4) . .
N4 C3 C4 C5 180.0(2) . .
C3 C4 C5 C6 -2.6(4) . .
C3 C4 C5 N6 173.1(2) . .
C2 C1 C6 C5 0.6(4) . .
N2 C1 C6 C5 175.4(2) . .
C4 C5 C6 C1 1.4(4) . .
N6 C5 C6 C1 -174.2(2) . .
N2 C7 C8 N1 0.9(3) . .
N6 C10 C11 N5 0.8(5) . .
N4 C13 C14 N3 -1.1(4) . .
C21 C16 C17 C18 0.6(4) . .
C22 C16 C17 C18 177.6(3) . .
C16 C17 C18 C19 -2.0(5) . .
C17 C18 C19 C20 1.9(5) . .
C18 C19 C20 C21 -0.5(4) . .
C18 C19 C20 C23 -175.6(3) . .
C17 C16 C21 C20 0.8(4) . .
C22 C16 C21 C20 -176.1(2) . .
C19 C20 C21 C16 -0.9(4) . .
C23 C20 C21 C16 174.2(2) . .
C17 C16 C22 O2 -167.4(3) . .
C21 C16 C22 O2 9.5(4) . .
C17 C16 C22 O1 10.4(4) . .
C21 C16 C22 O1 -172.7(2) . .
C21 C20 C23 O4 -157.1(3) . .
C19 C20 C23 O4 17.9(4) . .
C21 C20 C23 O3 21.0(4) . .
C19 C20 C23 O3 -164.0(2) . .
N2 C9 N1 C8 0.4(3) . .
N2 C9 N1 Zn1 -166.72(18) . .
C7 C8 N1 C9 -0.8(3) . .
C7 C8 N1 Zn1 167.10(18) . .
O1 Zn1 N1 C9 -71.1(2) . .
O3 Zn1 N1 C9 158.6(2) 1_455 .
N3 Zn1 N1 C9 54.9(2) 4_575 .
O1 Zn1 N1 C8 124.0(2) . .
O3 Zn1 N1 C8 -6.4(2) 1_455 .
N3 Zn1 N1 C8 -110.1(2) 4_575 .
N1 C9 N2 C7 0.2(3) . .
N1 C9 N2 C1 -179.5(2) . .
C8 C7 N2 C9 -0.6(3) . .
C8 C7 N2 C1 179.1(2) . .
C6 C1 N2 C9 43.9(4) . .
C2 C1 N2 C9 -141.1(3) . .
C6 C1 N2 C7 -135.8(3) . .
C2 C1 N2 C7 39.3(4) . .
N4 C15 N3 C14 -0.6(3) . .
N4 C15 N3 Zn1 173.36(18) . 4_576
C13 C14 N3 C15 1.1(4) . .
C13 C14 N3 Zn1 -173.1(2) . 4_576
N3 C15 N4 C13 0.0(3) . .
N3 C15 N4 C3 -176.2(3) . .
C14 C13 N4 C15 0.7(3) . .
C14 C13 N4 C3 176.8(3) . .
C4 C3 N4 C15 18.9(4) . .
C2 C3 N4 C15 -162.9(3) . .
C4 C3 N4 C13 -156.5(3) . .
C2 C3 N4 C13 21.7(4) . .
N6 C12 N5 C11 0.8(5) . .
C10 C11 N5 C12 -1.0(5) . .
N5 C12 N6 C10 -0.3(5) . .
N5 C12 N6 C5 175.6(3) . .
C11 C10 N6 C12 -0.3(4) . .
C11 C10 N6 C5 -176.4(3) . .
C4 C5 N6 C12 155.3(3) . .
C6 C5 N6 C12 -29.0(5) . .
C4 C5 N6 C10 -29.5(4) . .
C6 C5 N6 C10 146.2(3) . .
O2 C22 O1 Zn1 18.3(4) . .
C16 C22 O1 Zn1 -159.49(18) . .
O3 Zn1 O1 C22 -175.84(18) 1_455 .
N1 Zn1 O1 C22 60.7(2) . .
N3 Zn1 O1 C22 -59.4(2) 4_575 .
O4 C23 O3 Zn1 1.3(3) . 1_655
C20 C23 O3 Zn1 -176.77(17) . 1_655
